data_8105709
loop_
_publ_author_name
'Qin, Hai-Bo'
'Liu, Ke-Xiang'
'Fan, Xu'
'Li, Zhong-Yan'
'Yuan, Lin'

_publ_section_title
;
 The crystal structure of
 (Z)-4-bromo-6-(((1,3-dihydroxy-2-(hydroxymethyl)propan-2-yl)amino)methylene)cyclohexa-2,4-dien-1-one
 monohydrate, C11H16BrNO5
;
_journal_issue 3
_journal_name_full 'Zeitschrift f\"ur Kristallographie - New Crystal Structures'
_journal_page_first 407
_journal_page_last 408
_journal_paper_doi 10.1515/ncrs-2022-0037
_journal_volume 237
_journal_year 2022
_chemical_formula_moiety 'C11 H14 Br N O4, H2 O'
_chemical_formula_sum 'C11 H16 Br N O5'
_chemical_formula_weight 322.16
_chemical_name_systematic
;
(E)-2-((3-bromobenzylidene)amino)-2-(hydroxymethyl)propane-1,3-diol hydrate
;
_space_group_crystal_system monoclinic
_space_group_IT_number 14
_space_group_name_Hall '-P 2ybc'
_space_group_name_H-M_alt 'P 1 21/c 1'
_atom_sites_solution_hydrogens mixed
_atom_sites_solution_primary direct
_cell_angle_alpha 90
_cell_angle_beta 90.792(5)
_cell_angle_gamma 90
_cell_formula_units_Z 4
_cell_length_a 15.164(7)
_cell_length_b 11.798(5)
_cell_length_c 7.359(3)
_cell_measurement_reflns_used 5258
_cell_measurement_temperature 296(2)
_cell_measurement_theta_max 26.50
_cell_measurement_theta_min 2.19
_cell_volume 1316.4(10)
_computing_cell_refinement 'Bruker SMART [1]'
_computing_data_collection 'Bruker SMART [1]'
_computing_data_reduction 'Bruker SAINT [1]'
_computing_molecular_graphics 'Bruker SHELXTL [1]'
_computing_publication_material 'Bruker SHELXTL [1]'
_computing_structure_refinement 'SHELXL-2014/7 [3]'
_computing_structure_solution 'SHELXT  [2]'
_diffrn_ambient_temperature 296.15
_diffrn_measured_fraction_theta_full 1.000
_diffrn_measured_fraction_theta_max 0.985
_diffrn_measurement_device_type 'Bruker APEX-II CCD'
_diffrn_measurement_method '\f and \w scans'
_diffrn_radiation_type MoK\a
_diffrn_radiation_wavelength 0.71073
_diffrn_reflns_av_R_equivalents 0.0264
_diffrn_reflns_av_unetI/netI 0.0207
_diffrn_reflns_Laue_measured_fraction_full 1.000
_diffrn_reflns_Laue_measured_fraction_max 0.985
_diffrn_reflns_limit_h_max 19
_diffrn_reflns_limit_h_min -19
_diffrn_reflns_limit_k_max 15
_diffrn_reflns_limit_k_min -15
_diffrn_reflns_limit_l_max 9
_diffrn_reflns_limit_l_min -9
_diffrn_reflns_number 14460
_diffrn_reflns_point_group_measured_fraction_full 1.000
_diffrn_reflns_point_group_measured_fraction_max 0.985
_diffrn_reflns_theta_full 25.242
_diffrn_reflns_theta_max 27.481
_diffrn_reflns_theta_min 1.343
_diffrn_standards_number 0
_exptl_absorpt_coefficient_mu 3.135
_exptl_absorpt_correction_T_max 0.7456
_exptl_absorpt_correction_T_min 0.5306
_exptl_absorpt_correction_type multi-scan
_exptl_absorpt_process_details
;
SADABS-2014/5 (Bruker,2014/5) was used for absorption correction.
wR2(int) was 0.0978 before and 0.0349 after correction.
The Ratio of minimum to maximum transmission is 0.7116.
The \l/2 correction factor is 0.00150.
;
_exptl_crystal_density_diffrn 1.626
_exptl_crystal_description block
_exptl_crystal_F_000 656
_refine_diff_density_max 0.870
_refine_diff_density_min -0.745
_refine_diff_density_rms 0.058
_refine_ls_extinction_coef .
_refine_ls_extinction_method none
_refine_ls_goodness_of_fit_ref 1.024
_refine_ls_hydrogen_treatment constr
_refine_ls_matrix_type full
_refine_ls_number_parameters 169
_refine_ls_number_reflns 2974
_refine_ls_number_restraints 0
_refine_ls_restrained_S_all 1.024
_refine_ls_R_factor_all 0.0446
_refine_ls_R_factor_gt 0.0322
_refine_ls_shift/su_max 0.001
_refine_ls_shift/su_mean 0.000
_refine_ls_structure_factor_coef Fsqd
_refine_ls_weighting_details 'w=1/[\s^2^(Fo^2^)+(0.0343P)^2^+0.9180P] where P=(Fo^2^+2Fc^2^)/3'
_refine_ls_weighting_scheme calc
_refine_ls_wR_factor_gt 0.0740
_refine_ls_wR_factor_ref 0.0797
_reflns_Friedel_coverage 0.000
_reflns_Friedel_fraction_full .
_reflns_Friedel_fraction_max .
_reflns_number_gt 2400
_reflns_number_total 2974
_reflns_threshold_expression 'I > 2\s(I)'
_cod_data_source_file suppl_j_ncrs-2022-0037_suppl.cif
_cod_data_source_block 2
_cod_database_code 8105709
_shelx_space_group_comment
;
The symmetry employed for this shelxl refinement is uniquely defined
by the following loop, which should always be used as a source of
symmetry information in preference to the above space-group names.
They are only intended as comments.
;
_olex2_refinement_description
;
1. Fixed Uiso
 At 1.2 times of:
  All C(H) groups, All C(H,H) groups, All N(H) groups
 At 1.5 times of:
  All O(H) groups, All O(H,H) groups
2.a Free rotating group:
 O5(H5A,H5B)
2.b Secondary CH2 refined with riding coordinates:
 C11(H11A,H11B), C9(H9A,H9B), C10(H10A,H10B)
2.c Aromatic/amide H refined with riding coordinates:
 N1(H1), C7(H7), C6(H6), C3(H3A), C4(H4A)
2.d Idealised tetrahedral OH refined as rotating group:
 O2(H2), O4(H4), O3(H3)
;

loop_
_space_group_symop_operation_xyz
'x, y, z'
'-x, y+1/2, -z+1/2'
'-x, -y, -z'
'x, -y-1/2, z-1/2'

loop_
_atom_site_label
_atom_site_type_symbol
_atom_site_fract_x
_atom_site_fract_y
_atom_site_fract_z
_atom_site_U_iso_or_equiv
_atom_site_adp_type
_atom_site_occupancy
_atom_site_site_symmetry_order
_atom_site_calc_flag
_atom_site_refinement_flags_posn
_atom_site_refinement_flags_adp
_atom_site_refinement_flags_occupancy
_atom_site_disorder_assembly
_atom_site_disorder_group
Br1 Br 0.85816(2) 0.21106(3) 0.04114(4) 0.05558(12) Uani 1 1 d . . . . .
C1 C 1.12451(14) 0.21342(18) 0.1810(3) 0.0316(4) Uani 1 1 d . . . . .
O2 O 1.43527(12) 0.22951(14) 0.3232(3) 0.0513(5) Uani 1 1 d . . . . .
H2 H 1.483797 0.225630 0.275730 0.077 Uiso 1 1 calc GR . . . .
O4 O 1.37491(11) -0.11326(13) 0.4182(2) 0.0423(4) Uani 1 1 d . . . . .
H4 H 1.369792 -0.172813 0.361542 0.063 Uiso 1 1 calc GR . . . .
O3 O 1.31134(12) -0.01634(14) -0.0275(2) 0.0448(4) Uani 1 1 d . . . . .
H3 H 1.287561 0.031911 -0.091665 0.067 Uiso 1 1 calc GR . . . .
O1 O 1.22465(11) 0.36110(13) 0.2597(2) 0.0424(4) Uani 1 1 d . . . . .
N1 N 1.26999(11) 0.14885(15) 0.2515(2) 0.0309(4) Uani 1 1 d . . . . .
H1 H 1.283343 0.218463 0.273074 0.037 Uiso 1 1 calc R . . . .
C5 C 0.97406(14) 0.2590(2) 0.1071(3) 0.0372(5) Uani 1 1 d . . . . .
C2 C 1.14633(15) 0.33010(19) 0.2115(3) 0.0338(5) Uani 1 1 d . . . . .
O5 O 1.38540(13) -0.18430(14) 0.7675(2) 0.0454(4) Uani 1 1 d . . . . .
H5A H 1.362167 -0.134469 0.835257 0.068 Uiso 1 1 d G . . . .
H5B H 1.376889 -0.166396 0.656646 0.068 Uiso 1 1 d G . . . .
C7 C 1.18961(14) 0.12808(18) 0.2029(3) 0.0337(5) Uani 1 1 d . . . . .
H7 H 1.173491 0.053201 0.181030 0.040 Uiso 1 1 calc R . . . .
C8 C 1.34078(13) 0.06529(17) 0.2737(3) 0.0302(4) Uani 1 1 d . . . . .
C6 C 1.03874(14) 0.1801(2) 0.1293(3) 0.0355(5) Uani 1 1 d . . . . .
H6 H 1.026180 0.103875 0.110268 0.043 Uiso 1 1 calc R . . . .
C3 C 1.07591(17) 0.4086(2) 0.1847(3) 0.0433(6) Uani 1 1 d . . . . .
H3A H 1.086551 0.485563 0.201557 0.052 Uiso 1 1 calc R . . . .
C11 C 1.30454(15) -0.03947(19) 0.3700(3) 0.0372(5) Uani 1 1 d . . . . .
H11A H 1.273483 -0.016588 0.478326 0.045 Uiso 1 1 calc R . . . .
H11B H 1.263163 -0.078578 0.290220 0.045 Uiso 1 1 calc R . . . .
C9 C 1.41180(15) 0.1213(2) 0.3926(3) 0.0413(5) Uani 1 1 d . . . . .
H9A H 1.390156 0.129727 0.515326 0.050 Uiso 1 1 calc R . . . .
H9B H 1.463637 0.073173 0.397594 0.050 Uiso 1 1 calc R . . . .
C4 C 0.99268(16) 0.3734(2) 0.1347(3) 0.0437(6) Uani 1 1 d . . . . .
H4A H 0.948079 0.426755 0.119081 0.052 Uiso 1 1 calc R . . . .
C10 C 1.37661(15) 0.0359(2) 0.0861(3) 0.0385(5) Uani 1 1 d . . . . .
H10A H 1.397303 0.104618 0.028085 0.046 Uiso 1 1 calc R . . . .
H10B H 1.426498 -0.014919 0.100265 0.046 Uiso 1 1 calc R . . . .

loop_
_atom_site_aniso_label
_atom_site_aniso_U_11
_atom_site_aniso_U_22
_atom_site_aniso_U_33
_atom_site_aniso_U_23
_atom_site_aniso_U_13
_atom_site_aniso_U_12
Br1 0.03013(14) 0.0873(2) 0.04909(16) -0.00633(14) -0.00719(10) 0.00566(13)
C1 0.0297(10) 0.0334(11) 0.0315(10) -0.0003(9) -0.0012(8) 0.0037(9)
O2 0.0367(9) 0.0398(10) 0.0774(13) -0.0023(9) -0.0030(9) -0.0042(8)
O4 0.0534(10) 0.0315(8) 0.0418(9) 0.0019(7) -0.0099(7) 0.0100(8)
O3 0.0588(11) 0.0371(9) 0.0382(9) -0.0038(7) -0.0097(8) 0.0102(8)
O1 0.0396(9) 0.0340(8) 0.0534(10) -0.0039(7) -0.0079(7) -0.0025(7)
N1 0.0299(9) 0.0263(9) 0.0364(9) -0.0010(7) -0.0026(7) 0.0005(7)
C5 0.0280(11) 0.0517(14) 0.0318(11) 0.0009(10) -0.0030(9) 0.0039(10)
C2 0.0373(12) 0.0351(11) 0.0290(11) 0.0001(9) -0.0019(9) 0.0025(9)
O5 0.0586(11) 0.0379(9) 0.0399(9) 0.0029(7) 0.0042(8) 0.0068(8)
C7 0.0326(11) 0.0300(11) 0.0384(11) -0.0012(9) -0.0027(9) 0.0004(9)
C8 0.0261(10) 0.0292(10) 0.0352(11) 0.0006(9) -0.0028(8) 0.0042(8)
C6 0.0320(11) 0.0380(12) 0.0365(11) -0.0009(9) -0.0013(9) 0.0005(9)
C3 0.0507(15) 0.0333(12) 0.0458(13) 0.0016(10) -0.0028(11) 0.0090(11)
C11 0.0368(12) 0.0339(12) 0.0408(12) 0.0061(9) 0.0001(9) 0.0027(9)
C9 0.0351(12) 0.0394(13) 0.0492(13) 0.0006(11) -0.0098(10) -0.0016(10)
C4 0.0395(13) 0.0484(14) 0.0429(13) 0.0058(11) -0.0016(10) 0.0182(11)
C10 0.0365(12) 0.0387(12) 0.0404(12) 0.0022(10) 0.0014(9) 0.0074(10)

loop_
_atom_type_symbol
_atom_type_description
_atom_type_scat_dispersion_real
_atom_type_scat_dispersion_imag
_atom_type_scat_source
C C 0.0033 0.0016 'International Tables Vol C Tables 4.2.6.8 and 6.1.1.4'
H H 0.0000 0.0000 'International Tables Vol C Tables 4.2.6.8 and 6.1.1.4'
Br Br -0.2901 2.4595 'International Tables Vol C Tables 4.2.6.8 and 6.1.1.4'
N N 0.0061 0.0033 'International Tables Vol C Tables 4.2.6.8 and 6.1.1.4'
O O 0.0106 0.0060 'International Tables Vol C Tables 4.2.6.8 and 6.1.1.4'

loop_
_geom_angle_atom_site_label_1
_geom_angle_atom_site_label_2
_geom_angle_atom_site_label_3
_geom_angle
_geom_angle_site_symmetry_1
_geom_angle_site_symmetry_3
C7 C1 C2 120.4(2) . .
C6 C1 C2 121.4(2) . .
C6 C1 C7 118.2(2) . .
C9 O2 H2 109.5 . .
C11 O4 H4 109.5 . .
C10 O3 H3 109.5 . .
C7 N1 H1 116.9 . .
C7 N1 C8 126.26(18) . .
C8 N1 H1 116.9 . .
C6 C5 Br1 119.32(19) . .
C6 C5 C4 120.0(2) . .
C4 C5 Br1 120.64(17) . .
O1 C2 C1 121.7(2) . .
O1 C2 C3 122.7(2) . .
C3 C2 C1 115.6(2) . .
H5A O5 H5B 109.4 . .
C1 C7 H7 118.3 . .
N1 C7 C1 123.4(2) . .
N1 C7 H7 118.3 . .
N1 C8 C11 109.14(17) . .
N1 C8 C9 106.38(17) . .
N1 C8 C10 108.71(17) . .
C9 C8 C11 109.80(18) . .
C9 C8 C10 110.99(19) . .
C10 C8 C11 111.67(18) . .
C1 C6 H6 119.8 . .
C5 C6 C1 120.3(2) . .
C5 C6 H6 119.8 . .
C2 C3 H3A 119.2 . .
C4 C3 C2 121.6(2) . .
C4 C3 H3A 119.2 . .
O4 C11 C8 109.74(18) . .
O4 C11 H11A 109.7 . .
O4 C11 H11B 109.7 . .
C8 C11 H11A 109.7 . .
C8 C11 H11B 109.7 . .
H11A C11 H11B 108.2 . .
O2 C9 C8 111.10(19) . .
O2 C9 H9A 109.4 . .
O2 C9 H9B 109.4 . .
C8 C9 H9A 109.4 . .
C8 C9 H9B 109.4 . .
H9A C9 H9B 108.0 . .
C5 C4 H4A 119.5 . .
C3 C4 C5 121.0(2) . .
C3 C4 H4A 119.5 . .
O3 C10 C8 111.97(19) . .
O3 C10 H10A 109.2 . .
O3 C10 H10B 109.2 . .
C8 C10 H10A 109.2 . .
C8 C10 H10B 109.2 . .
H10A C10 H10B 107.9 . .

loop_
_geom_bond_atom_site_label_1
_geom_bond_atom_site_label_2
_geom_bond_distance
_geom_bond_site_symmetry_2
Br1 C5 1.903(2) .
C1 C2 1.433(3) .
C1 C7 1.418(3) .
C1 C6 1.406(3) .
O2 H2 0.8200 .
O2 C9 1.422(3) .
O4 H4 0.8200 .
O4 C11 1.418(3) .
O3 H3 0.8200 .
O3 C10 1.427(3) .
O1 C2 1.288(3) .
N1 H1 0.8600 .
N1 C7 1.289(3) .
N1 C8 1.465(3) .
C5 C6 1.360(3) .
C5 C4 1.393(4) .
C2 C3 1.425(3) .
O5 H5A 0.8505 .
O5 H5B 0.8505 .
C7 H7 0.9300 .
C8 C11 1.530(3) .
C8 C9 1.529(3) .
C8 C10 1.530(3) .
C6 H6 0.9300 .
C3 H3A 0.9300 .
C3 C4 1.374(4) .
C11 H11A 0.9700 .
C11 H11B 0.9700 .
C9 H9A 0.9700 .
C9 H9B 0.9700 .
C4 H4A 0.9300 .
C10 H10A 0.9700 .
C10 H10B 0.9700 .
